data_7702156
loop_
_publ_author_name
'Hardy, E. E.'
'Wyss, K. M.'
'Keller, R. J.'
'Gorden, J. D.'
'Gorden, A. E. V.'

_publ_section_title
;
 Tunable ligand emission of napthylsalophen triple-decker dinuclear
 lanthanide(iii) sandwich complexes.
;
_journal_issue 4
_journal_name_full 'Dalton transactions (Cambridge, England : 2003)'
_journal_page_first 1337
_journal_page_last 1346
_journal_paper_doi 10.1039/c7dt03733c
_journal_volume 47
_journal_year 2018
_chemical_formula_moiety 'C86 H62 N6 Nd2 O8'
_chemical_formula_sum 'C86 H62 N6 Nd2 O8'
_chemical_formula_weight 1595.96
_space_group_crystal_system monoclinic
_space_group_IT_number 14
_space_group_name_Hall '-P 2yn'
_space_group_name_H-M_alt 'P 1 21/n 1'
_symmetry_Int_Tables_number 14
_atom_sites_solution_primary dual
_audit_creation_date 2017-06-12
_audit_creation_method
;
Olex2 1.2
(compiled 2017.03.28 svn.r3405 for OlexSys, GUI svn.r5337)
;
_audit_update_record
;
2017-06-13 deposited with the CCDC.
2017-12-20 downloaded from the CCDC.
;
_cell_angle_alpha 90
_cell_angle_beta 91.5379(11)
_cell_angle_gamma 90
_cell_formula_units_Z 4
_cell_length_a 10.2700(4)
_cell_length_b 42.4242(19)
_cell_length_c 17.3937(8)
_cell_measurement_reflns_used 9990
_cell_measurement_temperature 181.65
_cell_measurement_theta_max 22.727
_cell_measurement_theta_min 2.204
_cell_volume 7575.6(6)
_computing_cell_refinement 'SAINT v8.34A (Bruker, 2013)'
_computing_data_reduction 'SAINT v8.34A (Bruker, 2013)'
_computing_molecular_graphics 'Olex2 (Dolomanov et al., 2009)'
_computing_publication_material 'Olex2 (Dolomanov et al., 2009)'
_computing_structure_refinement 'olex2.refine (Bourhis et al., 2015)'
_computing_structure_solution 'ShelXT (Sheldrick, 2015)'
_diffrn_ambient_temperature 181.65
_diffrn_measured_fraction_theta_full 0.9980
_diffrn_measured_fraction_theta_max 0.9980
_diffrn_measurement_device_type 'Bruker APEX CCD'
_diffrn_measurement_method '\f and \w scans'
_diffrn_radiation_type 'Mo K\a'
_diffrn_radiation_wavelength 0.71073
_diffrn_reflns_av_R_equivalents 0.0717
_diffrn_reflns_av_unetI/netI 0.0507
_diffrn_reflns_limit_h_max 11
_diffrn_reflns_limit_h_min -11
_diffrn_reflns_limit_k_max 46
_diffrn_reflns_limit_k_min -45
_diffrn_reflns_limit_l_max 18
_diffrn_reflns_limit_l_min -18
_diffrn_reflns_number 66686
_diffrn_reflns_theta_full 22.7874
_diffrn_reflns_theta_max 22.79
_diffrn_reflns_theta_min 0.96
_diffrn_standards_number 0
_exptl_absorpt_coefficient_mu 1.415
_exptl_absorpt_correction_T_max 0.7448
_exptl_absorpt_correction_T_min 0.6298
_exptl_absorpt_correction_type multi-scan
_exptl_absorpt_process_details
'SADABS-2014/2 (Bruker,2014/2) was used for absorption correction. wR2(int) was 0.1061 before and 0.0746 after correction. The Ratio of minimum to maximum transmission is 0.8456. The \l/2 correction factor is 0.00150.'
_exptl_crystal_colour 'light orange'
_exptl_crystal_colour_modifier light
_exptl_crystal_colour_primary orange
_exptl_crystal_density_diffrn 1.3992
_exptl_crystal_description fragment
_exptl_crystal_F_000 3216.9208
_exptl_crystal_recrystallization_method 'slow evaporation of DCM and methanol'
_exptl_crystal_size_max 0.2
_exptl_crystal_size_mid 0.1
_exptl_crystal_size_min 0.02
_refine_diff_density_max 2.0466
_refine_diff_density_min -1.7688
_refine_diff_density_rms 0.2003
_refine_ls_d_res_high 0.9175
_refine_ls_d_res_low 21.2121
_refine_ls_extinction_expression Fc^*^=kFc[1+0.001xFc^2^\l^3^/sin(2\q)]^-1/4^
_refine_ls_goodness_of_fit_ref 1.0729
_refine_ls_hydrogen_treatment mixed
_refine_ls_matrix_type full
_refine_ls_number_constraints 118
_refine_ls_number_parameters 916
_refine_ls_number_reflns 10233
_refine_ls_number_restraints 6
_refine_ls_restrained_S_all 1.0726
_refine_ls_R_factor_all 0.1043
_refine_ls_R_factor_gt 0.0887
_refine_ls_shift/su_max 0.0005
_refine_ls_shift/su_mean 0.0000
_refine_ls_structure_factor_coef Fsqd
_refine_ls_weighting_details 'w=1/[\s^2^(Fo^2^)+(0.1345P)^2^+62.1809P] where P=(Fo^2^+2Fc^2^)/3'
_refine_ls_weighting_scheme calc
_refine_ls_wR_factor_gt 0.2250
_refine_ls_wR_factor_ref 0.2438
_reflns_Friedel_coverage 0.0
_reflns_limit_h_max 9
_reflns_limit_h_min -11
_reflns_limit_k_max 46
_reflns_limit_k_min 0
_reflns_limit_l_max 18
_reflns_limit_l_min -8
_reflns_number_gt 8403
_reflns_number_total 10233
_reflns_threshold_expression I>=2u(I)
_cod_data_source_file c7dt03733c2.cif
_cod_data_source_block Nd2L3_final
_cod_original_sg_symbol_Hall '-P 2ybn'
_cod_original_sg_symbol_H-M 'P 21/n'
_cod_database_code 7702156
_olex2_refinement_description
;
1. Fixed Uiso
 At 1.2 times of:
  All C(H) groups
 At 1.5 times of:
  All C(H,H,H) groups, All O(H) groups
2. Restrained distances
 O7-H7a
 0.87 with sigma of 0.01
 O8-H8a
 0.87 with sigma of 0.01
 C85-H7a
 1.895558 with sigma of 0.01
 Nd2-H7a
 3.123718 with sigma of 0.01
 C86-H8a
 1.913396 with sigma of 0.02
 Nd2-H8a
 3.122449 with sigma of 0.02
3.a Me refined with riding coordinates:
 C85(H85a,H85b,H85c), C86(H86a,H86b,H86c)
3.b Aromatic/amide H refined with riding coordinates:
 C39(H39), C46(H46), C41(H41), C67(H67), C16(H16), C31(H31), C3(H3), C58(H58),
 C43(H43), C33(H33), C64(H64), C69(H69), C13(H13), C49(H49), C74(H74), C44(H44),
  C35(H35), C70(H70), C63(H63), C36(H36), C50(H50), C62(H62), C71(H71), C2(H2),
 C15(H15), C14(H14), C59(H59), C30(H30), C72(H72), C61(H61), C5(H5), C42(H42),
 C34(H34), C78(H78), C55(H55), C77(H77), C54(H54), C6(H6), C52(H52), C80(H80),
 C83(H83), C51(H51), C82(H82), C79(H79), C18(H18), C11(H11), C26(H26), C27(H27),
  C22(H22), C24(H24), C21(H21), C23(H23), C8(H8), C7(H7)
;
_olex2_exptl_crystal_mounting_method 'a suitable crystal was mounted on a glass fiber using paratone-n oil'
_olex2_submission_special_instructions 'No special instructions were received'

loop_
_space_group_symop_id
_space_group_symop_operation_xyz
1 x,y,z
2 -x+1/2,y+1/2,-z+1/2
3 -x,-y,-z
4 x-1/2,-y-1/2,z-1/2

loop_
_atom_site_label
_atom_site_type_symbol
_atom_site_fract_x
_atom_site_fract_y
_atom_site_fract_z
_atom_site_U_iso_or_equiv
_atom_site_adp_type
_atom_site_occupancy
_atom_site_refinement_flags_posn
Nd2 Nd 0.13977(6) 0.118048(15) 0.30162(4) 0.0491(3) Uani 1.000000 D
Nd1 Nd 0.47685(6) 0.129881(15) 0.19343(3) 0.0467(3) Uani 1.000000 .
O3 O 0.2754(6) 0.09842(17) 0.1935(4) 0.0443(17) Uani 1.000000 .
O1 O 0.5727(7) 0.09011(17) 0.1226(5) 0.0532(19) Uani 1.000000 .
O4 O 0.3328(6) 0.15166(17) 0.2897(4) 0.0471(18) Uani 1.000000 .
C73 C 0.0017(9) 0.1346(2) 0.1248(6) 0.037(2) Uani 1.000000 .
N1 N 0.6402(8) 0.1525(2) 0.0964(5) 0.042(2) Uani 1.000000 .
O5 O 0.0403(7) 0.0764(2) 0.3596(4) 0.060(2) Uani 1.000000 .
O6 O 0.0594(8) 0.1658(2) 0.3452(4) 0.060(2) Uani 1.000000 .
C1 C 0.5941(10) 0.0863(3) 0.0493(7) 0.048(3) Uani 1.000000 .
N6 N 0.0398(8) 0.1524(2) 0.1890(5) 0.041(2) Uani 1.000000 .
C68 C -0.0398(9) 0.1036(3) 0.1366(6) 0.041(2) Uani 1.000000 .
C56 C 0.3684(9) 0.1784(3) 0.3214(7) 0.048(3) Uani 1.000000 .
N5 N -0.0441(8) 0.0930(2) 0.2144(5) 0.043(2) Uani 1.000000 .
C29 C 0.2557(9) 0.0756(3) 0.1438(6) 0.043(3) Uani 1.000000 .
N4 N 0.3810(8) 0.1850(2) 0.1498(5) 0.047(2) Uani 1.000000 .
N2 N 0.6605(7) 0.16560(19) 0.2508(5) 0.0387(19) Uani 1.000000 .
C39 C 0.2896(11) 0.1108(3) 0.0293(6) 0.049(3) Uani 1.000000 .
H39 H 0.2566(11) 0.1142(3) -0.0216(6) 0.058(3) Uiso 1.000000 R
C17 C 0.6884(10) 0.1904(3) 0.2000(6) 0.046(3) Uani 1.000000 .
N3 N 0.3477(8) 0.1337(2) 0.0631(5) 0.044(2) Uani 1.000000 .
C46 C 0.3605(9) 0.2077(3) 0.1984(6) 0.047(3) Uani 1.000000 .
H46 H 0.3275(9) 0.2271(3) 0.1783(6) 0.056(3) Uiso 1.000000 R
C41 C 0.3361(12) 0.1667(3) -0.0552(7) 0.057(3) Uani 1.000000 .
H41 H 0.3363(12) 0.1485(3) -0.0869(7) 0.068(4) Uiso 1.000000 R
C45 C 0.3592(10) 0.1905(2) 0.0699(6) 0.045(3) Uani 1.000000 .
C47 C 0.3841(11) 0.2057(3) 0.2805(6) 0.048(3) Uani 1.000000 .
C57 C -0.0569(11) 0.0563(3) 0.3593(6) 0.057(3) Uani 1.000000 .
C67 C -0.1392(9) 0.0732(2) 0.2297(6) 0.041(2) Uani 1.000000 .
H67 H -0.2061(9) 0.0707(2) 0.1914(6) 0.049(3) Uiso 1.000000 R
C16 C 0.7178(10) 0.2210(3) 0.2227(7) 0.053(3) Uani 1.000000 .
H16 H 0.7247(10) 0.2256(3) 0.2761(7) 0.063(4) Uiso 1.000000 R
C31 C 0.1779(11) 0.0220(2) 0.1199(7) 0.051(3) Uani 1.000000 .
H31 H 0.1472(11) 0.0027(2) 0.1401(7) 0.061(3) Uiso 1.000000 R
C32 C 0.1926(10) 0.0249(3) 0.0383(7) 0.050(3) Uani 1.000000 .
C3 C 0.6038(11) 0.0489(3) -0.0558(7) 0.056(3) Uani 1.000000 .
H3 H 0.5930(11) 0.0281(3) -0.0754(7) 0.067(4) Uiso 1.000000 R
C58 C -0.0695(10) 0.0357(3) 0.4250(7) 0.052(3) Uani 1.000000 .
H58 H -0.0074(10) 0.0368(3) 0.4663(7) 0.063(3) Uiso 1.000000 R
C43 C 0.3309(12) 0.2232(3) -0.0424(7) 0.064(3) Uani 1.000000 .
H43 H 0.3220(12) 0.2436(3) -0.0641(7) 0.076(4) Uiso 1.000000 R
C10 C 0.6353(10) 0.1106(3) 0.0019(6) 0.047(3) Uani 1.000000 .
C66 C -0.1504(10) 0.0552(3) 0.2992(7) 0.053(3) Uani 1.000000 .
C40 C 0.3465(10) 0.1632(2) 0.0228(6) 0.043(2) Uani 1.000000 .
C33 C 0.1589(11) 0.0010(3) -0.0135(7) 0.058(3) Uani 1.000000 .
H33 H 0.1221(11) -0.0180(3) 0.0053(7) 0.069(4) Uiso 1.000000 R
C64 C -0.3632(10) 0.0309(3) 0.2481(7) 0.051(3) Uani 1.000000 .
H64 H -0.3660(10) 0.0451(3) 0.2058(7) 0.062(3) Uiso 1.000000 R
C69 C -0.0680(9) 0.0840(2) 0.0741(5) 0.039(2) Uani 1.000000 .
H69 H -0.0993(9) 0.0632(2) 0.0826(5) 0.047(3) Uiso 1.000000 R
C4 C 0.6457(11) 0.0733(3) -0.1049(7) 0.057(3) Uani 1.000000 .
C13 C 0.6986(11) 0.2084(3) 0.0673(7) 0.056(3) Uani 1.000000 .
H13 H 0.6926(11) 0.2041(3) 0.0138(7) 0.068(4) Uiso 1.000000 R
C49 C 0.4353(12) 0.2642(3) 0.2815(7) 0.060(3) Uani 1.000000 .
H49 H 0.4312(12) 0.2646(3) 0.2269(7) 0.072(4) Uiso 1.000000 R
C53 C 0.4312(12) 0.2351(3) 0.3994(8) 0.065(3) Uani 1.000000 .
C74 C 0.0251(10) 0.1827(3) 0.1859(7) 0.050(3) Uani 1.000000 .
H74 H -0.0096(10) 0.1912(3) 0.1392(7) 0.060(3) Uiso 1.000000 R
C44 C 0.3492(11) 0.2200(3) 0.0353(7) 0.054(3) Uani 1.000000 .
H44 H 0.3553(11) 0.2384(3) 0.0665(7) 0.065(3) Uiso 1.000000 R
C35 C 0.2273(12) 0.0324(3) -0.1198(6) 0.055(3) Uani 1.000000 .
H35 H 0.2370(12) 0.0350(3) -0.1736(6) 0.066(4) Uiso 1.000000 R
C60 C -0.2647(11) 0.0120(3) 0.3676(7) 0.055(3) Uani 1.000000 .
C70 C -0.0506(10) 0.0945(3) 0.0003(6) 0.046(3) Uani 1.000000 .
H70 H -0.0667(10) 0.0808(3) -0.0421(6) 0.056(3) Uiso 1.000000 R
C63 C -0.4600(11) 0.0088(3) 0.2553(7) 0.059(3) Uani 1.000000 .
H63 H -0.5279(11) 0.0079(3) 0.2172(7) 0.071(4) Uiso 1.000000 R
C36 C 0.2620(12) 0.0564(3) -0.0695(7) 0.056(3) Uani 1.000000 .
H36 H 0.3019(12) 0.0749(3) -0.0889(7) 0.067(4) Uiso 1.000000 R
C9 C 0.6611(10) 0.1047(3) -0.0789(6) 0.049(3) Uani 1.000000 .
C12 C 0.6799(10) 0.1845(2) 0.1188(6) 0.044(3) Uani 1.000000 .
C50 C 0.4604(15) 0.2921(3) 0.3206(9) 0.078(4) Uani 1.000000 .
H50 H 0.4692(15) 0.3114(3) 0.2933(9) 0.094(5) Uiso 1.000000 R
C81 C 0.0846(12) 0.2609(3) 0.2850(8) 0.063(3) Uani 1.000000 .
C38 C 0.2702(9) 0.0797(3) 0.0638(6) 0.045(3) Uani 1.000000 .
C62 C -0.4620(13) -0.0122(3) 0.3163(8) 0.071(4) Uani 1.000000 .
H62 H -0.5286(13) -0.0277(3) 0.3190(8) 0.086(4) Uiso 1.000000 R
C71 C -0.0095(10) 0.1253(2) -0.0121(7) 0.047(3) Uani 1.000000 .
H71 H -0.0012(10) 0.1327(2) -0.0633(7) 0.056(3) Uiso 1.000000 R
C2 C 0.5790(11) 0.0550(3) 0.0190(7) 0.056(3) Uani 1.000000 .
H2 H 0.5514(11) 0.0384(3) 0.0515(7) 0.068(4) Uiso 1.000000 R
C7 C 0.7324(13) 0.1197(3) -0.2048(7) 0.064(3) Uani 1.000000 .
C15 C 0.7379(12) 0.2453(3) 0.1700(8) 0.064(3) Uani 1.000000 .
H15 H 0.7593(12) 0.2660(3) 0.1870(8) 0.077(4) Uiso 1.000000 R
C48 C 0.4158(11) 0.2352(3) 0.3192(7) 0.053(3) Uani 1.000000 .
C8 C 0.7022(12) 0.1276(3) -0.1319(7) 0.061(3) Uani 1.000000 .
C65 C -0.2590(10) 0.0327(2) 0.3034(7) 0.047(3) Uani 1.000000 .
C84 C 0.0659(11) 0.1953(3) 0.3236(7) 0.054(3) Uani 1.000000 .
C14 C 0.7254(11) 0.2383(3) 0.0914(7) 0.057(3) Uani 1.000000 .
H14 H 0.7359(11) 0.2545(3) 0.0545(7) 0.068(4) Uiso 1.000000 R
C59 C -0.1676(11) 0.0150(3) 0.4281(7) 0.060(3) Uani 1.000000 .
H59 H -0.1731(11) 0.0018(3) 0.4720(7) 0.072(4) Uiso 1.000000 R
C30 C 0.2067(10) 0.0463(2) 0.1698(7) 0.048(3) Uani 1.000000 .
H30 H 0.1935(10) 0.0434(2) 0.2232(7) 0.058(3) Uiso 1.000000 R
C72 C 0.0196(10) 0.1454(3) 0.0485(7) 0.050(3) Uani 1.000000 .
H72 H 0.0510(10) 0.1661(3) 0.0393(7) 0.060(3) Uiso 1.000000 R
C37 C 0.2392(10) 0.0541(3) 0.0108(7) 0.049(3) Uani 1.000000 .
C75 C 0.0567(10) 0.2049(2) 0.2471(7) 0.047(3) Uani 1.000000 .
C61 C -0.3670(10) -0.0103(3) 0.3722(8) 0.064(3) Uani 1.000000 .
H61 H -0.3692(10) -0.0242(3) 0.4150(8) 0.077(4) Uiso 1.000000 R
C5 C 0.6750(13) 0.0655(3) -0.1819(7) 0.063(3) Uani 1.000000 .
H5 H 0.6644(13) 0.0444(3) -0.1997(7) 0.076(4) Uiso 1.000000 R
C42 C 0.3250(13) 0.1968(3) -0.0902(8) 0.067(3) Uani 1.000000 .
H42 H 0.3139(13) 0.1990(3) -0.1444(8) 0.080(4) Uiso 1.000000 R
C34 C 0.1778(11) 0.0042(3) -0.0909(7) 0.056(3) Uani 1.000000 .
H34 H 0.1573(11) -0.0128(3) -0.1249(7) 0.067(4) Uiso 1.000000 R
C78 C 0.0982(14) 0.2809(3) 0.1319(10) 0.081(4) Uani 1.000000 .
H78 H 0.1097(14) 0.2875(3) 0.0803(10) 0.097(5) Uiso 1.000000 R
C55 C 0.3863(11) 0.1785(3) 0.4028(7) 0.060(3) Uani 1.000000 .
H55 H 0.3796(11) 0.1594(3) 0.4309(7) 0.071(4) Uiso 1.000000 R
C77 C 0.0785(12) 0.2494(3) 0.1512(9) 0.067(4) Uani 1.000000 .
H77 H 0.0698(12) 0.2346(3) 0.1104(9) 0.080(4) Uiso 1.000000 R
C54 C 0.4138(13) 0.2066(4) 0.4414(7) 0.074(4) Uani 1.000000 .
H54 H 0.4210(13) 0.2068(4) 0.4959(7) 0.088(5) Uiso 1.000000 R
C6 C 0.7193(15) 0.0885(3) -0.2311(8) 0.076(4) Uani 1.000000 .
H6 H 0.7406(15) 0.0833(3) -0.2823(8) 0.091(5) Uiso 1.000000 R
C76 C 0.0704(11) 0.2380(3) 0.2276(8) 0.058(3) Uani 1.000000 .
C52 C 0.4614(15) 0.2640(4) 0.4394(9) 0.082(5) Uani 1.000000 .
H52 H 0.4736(15) 0.2638(4) 0.4937(9) 0.099(5) Uiso 1.000000 R
C80 C 0.0970(15) 0.2935(4) 0.2687(11) 0.086(5) Uani 1.000000 .
H80 H 0.1029(15) 0.3086(4) 0.3090(11) 0.103(6) Uiso 1.000000 R
C83 C 0.0824(11) 0.2196(4) 0.3810(8) 0.072(4) Uani 1.000000 .
H83 H 0.0893(11) 0.2134(4) 0.4335(8) 0.086(5) Uiso 1.000000 R
C51 C 0.4725(18) 0.2915(4) 0.4002(10) 0.102(6) Uani 1.000000 .
H51 H 0.4886(18) 0.3106(4) 0.4276(10) 0.122(7) Uiso 1.000000 R
C82 C 0.0887(12) 0.2512(3) 0.3636(9) 0.075(4) Uani 1.000000 .
H82 H 0.0957(12) 0.2664(3) 0.4036(9) 0.090(5) Uiso 1.000000 R
C79 C 0.1002(15) 0.3025(4) 0.1940(12) 0.090(5) Uani 1.000000 .
H79 H 0.1040(15) 0.3244(4) 0.1828(12) 0.108(6) Uiso 1.000000 R
O2 O 0.5692(7) 0.10735(18) 0.3093(4) 0.0513(19) Uani 1.000000 .
O7 O 0.3326(7) 0.0864(2) 0.3617(5) 0.064(2) Uani 1.000000 D
O8 O 0.1486(9) 0.1282(2) 0.4492(4) 0.067(2) Uani 1.000000 D
C28 C 0.6370(11) 0.1147(3) 0.3705(6) 0.050(3) Uani 1.000000 .
C19 C 0.7076(10) 0.1425(3) 0.3784(6) 0.044(3) Uani 1.000000 .
C18 C 0.7247(10) 0.1651(3) 0.3152(6) 0.048(3) Uani 1.000000 .
H18 H 0.7895(10) 0.1809(3) 0.3228(6) 0.057(3) Uiso 1.000000 R
C11 C 0.6741(10) 0.1412(3) 0.0317(6) 0.050(3) Uani 1.000000 .
H11 H 0.7286(10) 0.1539(3) 0.0009(6) 0.060(3) Uiso 1.000000 R
C26 C 0.7127(13) 0.0976(3) 0.4952(8) 0.065(3) Uani 1.000000 .
H26 H 0.7179(13) 0.0812(3) 0.5322(8) 0.078(4) Uiso 1.000000 R
C20 C 0.7702(10) 0.1498(3) 0.4523(6) 0.046(3) Uani 1.000000 .
C27 C 0.6488(12) 0.0923(3) 0.4291(7) 0.061(3) Uani 1.000000 .
H27 H 0.6091(12) 0.0723(3) 0.4213(7) 0.074(4) Uiso 1.000000 R
C25 C 0.7741(12) 0.1271(3) 0.5127(8) 0.060(3) Uani 1.000000 .
C22 C 0.8914(13) 0.1849(3) 0.5424(7) 0.067(3) Uani 1.000000 .
H22 H 0.9296(13) 0.2048(3) 0.5535(7) 0.080(4) Uiso 1.000000 R
C24 C 0.8371(13) 0.1337(3) 0.5826(7) 0.066(4) Uani 1.000000 .
H24 H 0.8396(13) 0.1179(3) 0.6214(7) 0.079(4) Uiso 1.000000 R
C21 C 0.8322(11) 0.1797(3) 0.4692(7) 0.059(3) Uani 1.000000 .
H21 H 0.8333(11) 0.1957(3) 0.4312(7) 0.071(4) Uiso 1.000000 R
C85 C 0.3335(14) 0.0560(3) 0.3965(8) 0.077(4) Uiso 1.000000 D
C23 C 0.8948(14) 0.1618(4) 0.5976(8) 0.076(4) Uani 1.000000 .
H23 H 0.9374(14) 0.1655(4) 0.6459(8) 0.092(5) Uiso 1.000000 R
C86 C 0.1359(17) 0.1070(4) 0.5132(9) 0.094(5) Uiso 1.000000 D
H85a H 0.4225(14) 0.0506(3) 0.4136(8) 0.116(6) Uiso 1.000000 R
H85b H 0.2766(14) 0.0560(3) 0.4408(8) 0.116(6) Uiso 1.000000 R
H85c H 0.3022(14) 0.0403(3) 0.3590(8) 0.116(6) Uiso 1.000000 R
H86a H 0.1444(17) 0.1189(4) 0.5614(9) 0.141(7) Uiso 1.000000 R
H86b H 0.0504(17) 0.0968(4) 0.5102(9) 0.141(7) Uiso 1.000000 R
H86c H 0.2044(17) 0.0910(4) 0.5118(9) 0.141(7) Uiso 1.000000 R
H8 H 0.7089(12) 0.1490(3) -0.1162(7) 0.073(4) Uiso 1.000000 R
H7 H 0.7629(13) 0.1355(3) -0.2387(7) 0.077(4) Uiso 1.000000 R
H7a H 0.4127(8) 0.0914(14) 0.351(5) 0.096(3) Uiso 1.000000 DR
H8a H 0.132(11) 0.1472(5) 0.4654(12) 0.101(4) Uiso 1.000000 DR

loop_
_atom_site_aniso_label
_atom_site_aniso_U_11
_atom_site_aniso_U_22
_atom_site_aniso_U_33
_atom_site_aniso_U_12
_atom_site_aniso_U_13
_atom_site_aniso_U_23
Nd2 0.0432(4) 0.0582(5) 0.0459(4) -0.0029(3) -0.0011(3) 0.0001(3)
Nd1 0.0403(4) 0.0529(4) 0.0469(4) -0.0005(3) -0.0010(3) -0.0002(3)
O3 0.039(4) 0.056(5) 0.038(4) -0.011(3) -0.001(3) -0.003(4)
O1 0.054(5) 0.046(4) 0.060(5) 0.007(4) 0.003(4) 0.014(4)
O4 0.031(4) 0.053(5) 0.058(5) -0.005(3) 0.008(3) -0.005(4)
C73 0.034(5) 0.041(6) 0.034(6) 0.003(4) -0.006(4) -0.004(4)
N1 0.035(4) 0.051(5) 0.042(5) -0.008(4) 0.008(4) 0.012(4)
O5 0.045(4) 0.083(6) 0.051(5) -0.013(4) -0.014(4) 0.012(4)
O6 0.054(5) 0.077(6) 0.048(5) -0.008(4) 0.005(4) 0.002(4)
C1 0.030(5) 0.063(8) 0.051(7) 0.001(5) -0.012(5) 0.008(6)
N6 0.042(5) 0.042(5) 0.038(5) 0.007(4) -0.015(4) 0.008(4)
C68 0.033(5) 0.052(7) 0.037(6) -0.001(5) -0.006(4) 0.005(5)
C56 0.029(5) 0.056(7) 0.058(7) -0.009(5) -0.003(5) -0.018(6)
N5 0.045(5) 0.043(5) 0.039(5) -0.008(4) -0.014(4) -0.001(4)
C29 0.033(5) 0.047(6) 0.050(7) 0.001(5) -0.003(5) -0.003(5)
N4 0.048(5) 0.041(5) 0.051(6) 0.007(4) -0.008(4) 0.009(4)
N2 0.030(4) 0.043(5) 0.042(5) -0.012(4) -0.009(4) 0.002(4)
C39 0.050(6) 0.071(8) 0.025(5) -0.002(6) -0.020(5) -0.002(5)
C17 0.041(6) 0.051(7) 0.045(6) -0.010(5) -0.005(5) -0.009(5)
N3 0.038(5) 0.063(6) 0.031(5) 0.003(4) -0.008(4) 0.005(4)
C46 0.033(6) 0.047(7) 0.060(7) 0.003(5) 0.005(5) 0.003(6)
C41 0.064(7) 0.051(7) 0.053(7) -0.003(6) -0.014(6) -0.009(6)
C45 0.043(6) 0.040(6) 0.052(7) -0.005(5) -0.009(5) 0.002(5)
C47 0.049(6) 0.042(6) 0.051(7) -0.000(5) -0.003(5) -0.009(5)
C57 0.044(7) 0.083(9) 0.044(7) 0.002(6) -0.004(5) 0.019(6)
C67 0.035(5) 0.047(6) 0.041(6) -0.003(5) -0.009(4) 0.006(5)
C16 0.037(6) 0.061(8) 0.060(7) -0.007(5) 0.000(5) 0.014(6)
C31 0.052(7) 0.033(6) 0.068(8) -0.003(5) 0.009(6) -0.006(5)
C32 0.046(6) 0.048(7) 0.057(7) 0.007(5) -0.007(5) 0.004(6)
C3 0.061(7) 0.044(7) 0.063(8) -0.000(5) 0.003(6) -0.005(6)
C58 0.040(6) 0.065(7) 0.053(7) 0.003(5) 0.004(5) 0.022(6)
C43 0.072(8) 0.054(8) 0.064(8) -0.013(6) -0.012(7) 0.008(6)
C10 0.037(6) 0.055(7) 0.049(7) 0.003(5) -0.001(5) 0.003(5)
C66 0.043(6) 0.062(7) 0.052(7) 0.005(5) -0.002(5) 0.011(6)
C40 0.041(6) 0.045(6) 0.042(6) 0.006(5) -0.009(5) 0.009(5)
C33 0.058(7) 0.042(6) 0.073(9) -0.009(5) 0.009(6) -0.016(6)
C64 0.042(6) 0.044(6) 0.069(8) -0.001(5) -0.005(6) 0.008(6)
C69 0.033(5) 0.046(6) 0.038(6) 0.001(4) -0.009(4) 0.002(5)
C4 0.056(7) 0.056(7) 0.058(8) 0.010(6) -0.004(6) -0.003(6)
C13 0.046(6) 0.078(9) 0.045(7) 0.001(6) 0.003(5) 0.023(6)
C49 0.066(8) 0.054(8) 0.060(8) -0.005(6) 0.003(6) -0.007(6)
C53 0.056(7) 0.070(9) 0.067(9) -0.018(6) -0.005(6) 0.003(7)
C74 0.035(6) 0.058(8) 0.056(7) 0.004(5) 0.003(5) 0.011(6)
C44 0.061(7) 0.044(7) 0.058(8) 0.000(5) 0.006(6) -0.004(6)
C35 0.074(8) 0.053(7) 0.038(6) -0.014(6) -0.006(6) -0.011(5)
C60 0.046(6) 0.048(7) 0.070(8) 0.008(5) 0.003(6) 0.015(6)
C70 0.040(6) 0.062(7) 0.036(6) 0.006(5) -0.008(5) -0.002(5)
C63 0.049(7) 0.064(8) 0.065(8) -0.009(6) -0.009(6) 0.016(6)
C36 0.065(8) 0.050(7) 0.054(7) -0.005(6) -0.003(6) -0.003(6)
C9 0.048(6) 0.060(7) 0.038(6) 0.012(5) -0.008(5) -0.002(5)
C12 0.038(6) 0.047(6) 0.048(6) 0.005(5) -0.007(5) 0.002(5)
C50 0.101(11) 0.050(8) 0.084(11) -0.019(7) 0.018(8) -0.025(7)
C81 0.064(8) 0.050(8) 0.076(9) -0.009(6) 0.005(7) -0.016(7)
C38 0.033(5) 0.053(7) 0.048(7) 0.003(5) -0.004(5) -0.017(5)
C62 0.064(8) 0.056(8) 0.095(10) -0.014(6) 0.006(8) 0.002(7)
C71 0.043(6) 0.046(7) 0.051(7) 0.002(5) 0.002(5) 0.006(5)
C2 0.055(7) 0.068(8) 0.046(7) 0.014(6) -0.000(5) 0.005(6)
C7 0.087(9) 0.066(8) 0.040(7) 0.005(7) 0.004(6) -0.002(6)
C15 0.063(8) 0.045(7) 0.084(10) -0.005(6) 0.003(7) -0.005(7)
C48 0.042(6) 0.063(8) 0.055(7) 0.001(5) -0.007(5) -0.015(6)
C8 0.070(8) 0.070(9) 0.043(7) 0.014(7) 0.001(6) 0.004(6)
C65 0.037(6) 0.041(6) 0.063(7) 0.004(5) 0.006(5) 0.011(5)
C84 0.043(6) 0.066(8) 0.053(7) 0.002(6) 0.000(5) -0.014(6)
C14 0.053(7) 0.049(7) 0.068(8) -0.007(5) -0.012(6) -0.000(6)
C59 0.055(7) 0.077(9) 0.048(7) 0.009(6) 0.008(6) 0.016(6)
C30 0.045(6) 0.046(7) 0.055(7) -0.004(5) 0.011(5) 0.008(5)
C72 0.038(6) 0.043(6) 0.069(8) -0.016(5) -0.003(5) -0.006(6)
C37 0.040(6) 0.052(7) 0.055(7) 0.002(5) 0.002(5) -0.001(5)
C75 0.034(6) 0.037(6) 0.070(8) 0.001(4) -0.003(5) -0.010(5)
C61 0.034(6) 0.069(8) 0.088(10) -0.015(6) 0.004(6) 0.013(7)
C5 0.075(8) 0.064(8) 0.052(7) 0.004(7) 0.004(6) -0.013(6)
C42 0.078(9) 0.064(9) 0.059(8) -0.010(7) 0.002(7) 0.012(7)
C34 0.061(7) 0.045(7) 0.061(8) -0.004(6) 0.002(6) -0.014(6)
C78 0.084(10) 0.049(8) 0.109(12) -0.004(7) -0.011(9) 0.026(8)
C55 0.050(7) 0.078(9) 0.051(7) -0.005(6) -0.005(6) -0.007(6)
C77 0.052(7) 0.050(8) 0.098(11) 0.003(6) -0.014(7) -0.005(7)
C54 0.068(8) 0.111(12) 0.043(7) -0.008(8) 0.008(6) -0.025(8)
C6 0.097(11) 0.078(10) 0.052(8) -0.003(8) 0.005(7) 0.003(7)
C76 0.042(6) 0.052(7) 0.080(9) -0.001(5) -0.007(6) -0.011(7)
C52 0.094(11) 0.075(10) 0.077(10) -0.027(8) 0.008(8) -0.042(9)
C80 0.084(10) 0.066(10) 0.108(13) -0.010(8) 0.015(9) -0.037(9)
C83 0.046(7) 0.098(12) 0.073(9) -0.013(7) 0.013(6) -0.040(8)
C51 0.136(15) 0.080(12) 0.089(12) -0.027(10) -0.003(11) -0.044(10)
C82 0.058(8) 0.070(10) 0.097(12) -0.009(7) 0.025(8) -0.032(8)
C79 0.072(10) 0.069(10) 0.129(15) -0.002(8) 0.001(10) -0.021(11)
O2 0.043(4) 0.060(5) 0.050(5) 0.004(4) -0.015(4) 0.007(4)
O7 0.052(5) 0.077(6) 0.062(5) -0.003(4) -0.002(4) 0.036(4)
O8 0.095(7) 0.086(6) 0.020(4) -0.003(5) -0.000(4) -0.010(4)
C28 0.049(7) 0.054(7) 0.047(7) 0.007(5) -0.004(5) 0.008(5)
C19 0.051(6) 0.046(6) 0.036(6) 0.003(5) 0.009(5) 0.002(5)
C18 0.037(6) 0.055(7) 0.051(7) 0.002(5) 0.002(5) 0.004(5)
C11 0.034(6) 0.074(8) 0.044(7) 0.011(5) 0.017(5) 0.012(6)
C26 0.069(8) 0.060(8) 0.066(9) 0.013(6) 0.007(7) 0.017(7)
C20 0.041(6) 0.063(7) 0.033(6) 0.012(5) 0.004(5) 0.001(5)
C27 0.055(7) 0.079(9) 0.049(7) -0.011(6) -0.007(6) 0.009(6)
C25 0.052(7) 0.066(8) 0.063(8) 0.007(6) -0.007(6) 0.008(6)
C22 0.077(9) 0.074(9) 0.049(7) -0.011(7) -0.008(6) -0.002(7)
C24 0.067(8) 0.086(10) 0.043(7) 0.003(7) -0.007(6) 0.012(6)
C21 0.048(7) 0.065(8) 0.063(8) -0.001(6) -0.006(6) -0.002(6)
C23 0.083(10) 0.091(11) 0.055(8) -0.017(8) -0.015(7) 0.003(8)

loop_
_atom_type_symbol
_atom_type_scat_dispersion_real
_atom_type_scat_dispersion_imag
_atom_type_scat_Cromer_Mann_a1
_atom_type_scat_Cromer_Mann_a2
_atom_type_scat_Cromer_Mann_a3
_atom_type_scat_Cromer_Mann_a4
_atom_type_scat_Cromer_Mann_b1
_atom_type_scat_Cromer_Mann_b2
_atom_type_scat_Cromer_Mann_b3
_atom_type_scat_Cromer_Mann_b4
_atom_type_scat_Cromer_Mann_c
_atom_type_scat_source
_atom_type_scat_dispersion_source
H 0.00000 0.00000 0.49300 0.32291 0.14019 0.04081 10.51090 26.12570 3.14236 57.79970 0.0030380000826 'International Tables Volume C Table 6.1.1.4 (pp. 500-502)' 'Henke, Gullikson and Davis, At. Data and Nucl. Data Tables, 1993, 54, 2'
C 0.00347 0.00161 2.31000 1.02000 1.58860 0.86500 20.84390 10.20750 0.56870 51.65120 0.215599998832 'International Tables Volume C Table 6.1.1.4 (pp. 500-502)' 'Henke, Gullikson and Davis, At. Data and Nucl. Data Tables, 1993, 54, 2'
Nd -0.03794 3.14107 22.68450 19.68470 12.77400 2.85137 2.66248 0.21063 15.88500 137.90300 1.98485994339 'International Tables Volume C Table 6.1.1.4 (pp. 500-502)' 'Henke, Gullikson and Davis, At. Data and Nucl. Data Tables, 1993, 54, 2'
O 0.01158 0.00611 3.04850 2.28680 1.54630 0.86700 13.27710 5.70110 0.32390 32.90890 0.250800013542 'International Tables Volume C Table 6.1.1.4 (pp. 500-502)' 'Henke, Gullikson and Davis, At. Data and Nucl. Data Tables, 1993, 54, 2'
N 0.00653 0.00323 12.21260 3.13220 2.01250 1.16630 0.00570 9.89330 28.99750 0.58260 -11.5290002823 'International Tables Volume C Table 6.1.1.4 (pp. 500-502)' 'Henke, Gullikson and Davis, At. Data and Nucl. Data Tables, 1993, 54, 2'

loop_
_geom_angle_atom_site_label_1
_geom_angle_atom_site_label_2
_geom_angle_atom_site_label_3
_geom_angle
O4 Nd2 O3 70.4(2)
O5 Nd2 O3 109.7(3)
O5 Nd2 O4 148.9(2)
O6 Nd2 O3 138.0(3)
O6 Nd2 O4 79.4(3)
O6 Nd2 O5 111.3(3)
N6 Nd2 O3 80.7(3)
N6 Nd2 O4 85.2(3)
N6 Nd2 O5 125.9(3)
N6 Nd2 O6 68.0(3)
N5 Nd2 O3 80.6(2)
N5 Nd2 O4 139.4(3)
N5 Nd2 O5 67.5(3)
N5 Nd2 O6 106.7(3)
N5 Nd2 N6 62.1(3)
O7 Nd2 O3 72.4(2)
O7 Nd2 O4 74.0(2)
O7 Nd2 O5 76.5(3)
O7 Nd2 O6 126.5(3)
O7 Nd2 N6 150.2(3)
O7 Nd2 N5 123.7(3)
O8 Nd2 O3 142.0(3)
O8 Nd2 O4 88.9(3)
O8 Nd2 O5 72.4(3)
O8 Nd2 O6 62.4(3)
O8 Nd2 N6 130.3(3)
O8 Nd2 N5 130.2(3)
O8 Nd2 O7 71.4(3)
O1 Nd1 O3 88.5(3)
O4 Nd1 O3 71.4(2)
O4 Nd1 O1 155.5(2)
N1 Nd1 O3 139.3(2)
N1 Nd1 O1 68.4(3)
N1 Nd1 O4 136.0(3)
C56 Nd1 O3 92.3(2)
C56 Nd1 O1 168.8(3)
C56 Nd1 O4 21.1(2)
C56 Nd1 N1 116.8(3)
N4 Nd1 O3 100.0(3)
N4 Nd1 O1 130.6(3)
N4 Nd1 O4 68.6(3)
N4 Nd1 N1 74.2(3)
N4 Nd1 C56 60.2(3)
N2 Nd1 O3 156.6(2)
N2 Nd1 O1 108.3(3)
N2 Nd1 O4 87.9(2)
N2 Nd1 N1 63.8(3)
N2 Nd1 C56 68.0(3)
N2 Nd1 N4 81.6(3)
N3 Nd1 O3 68.0(2)
N3 Nd1 O1 78.3(3)
N3 Nd1 O4 105.6(3)
N3 Nd1 N1 74.5(3)
N3 Nd1 C56 112.4(3)
N3 Nd1 N4 61.1(3)
N3 Nd1 N2 130.3(3)
O2 Nd1 O3 95.5(2)
O2 Nd1 O1 89.6(3)
O2 Nd1 O4 78.9(3)
O2 Nd1 N1 116.4(3)
O2 Nd1 C56 79.2(3)
O2 Nd1 N4 136.8(3)
O2 Nd1 N2 69.1(3)
O2 Nd1 N3 159.5(3)
Nd1 O3 Nd2 107.7(3)
C29 O3 Nd2 131.3(6)
C29 O3 Nd1 121.0(6)
C1 O1 Nd1 133.7(7)
Nd1 O4 Nd2 110.0(3)
C56 O4 Nd2 133.2(6)
C56 O4 Nd1 116.6(6)
C68 C73 N6 118.1(9)
C72 C73 N6 122.2(9)
C72 C73 C68 119.1(9)
C12 N1 Nd1 110.4(6)
C11 N1 Nd1 129.1(8)
C11 N1 C12 119.8(9)
C57 O5 Nd2 148.0(7)
C84 O6 Nd2 136.0(7)
C10 C1 O1 123.0(11)
C2 C1 O1 117.0(10)
C2 C1 C10 120.0(11)
C73 N6 Nd2 113.1(6)
C74 N6 Nd2 128.6(7)
C74 N6 C73 118.3(9)
N5 C68 C73 116.9(9)
C69 C68 C73 120.3(9)
C69 C68 N5 122.7(9)
O4 C56 Nd1 42.2(5)
C47 C56 Nd1 97.6(7)
C47 C56 O4 123.3(10)
C55 C56 Nd1 130.2(8)
C55 C56 O4 116.5(11)
C55 C56 C47 120.1(10)
C68 N5 Nd2 112.4(6)
C67 N5 Nd2 131.9(7)
C67 N5 C68 115.7(8)
C38 C29 O3 122.6(10)
C30 C29 O3 119.1(10)
C30 C29 C38 118.0(10)
C46 N4 Nd1 122.3(7)
C45 N4 Nd1 118.2(7)
C45 N4 C46 119.4(9)
C17 N2 Nd1 110.7(6)
C18 N2 Nd1 132.5(7)
C18 N2 C17 116.7(8)
C38 C39 N3 124.5(9)
C16 C17 N2 124.6(10)
C12 C17 N2 118.5(9)
C12 C17 C16 116.8(10)
C39 N3 Nd1 125.1(7)
C40 N3 Nd1 118.6(6)
C40 N3 C39 116.2(8)
C47 C46 N4 124.8(10)
C42 C41 C40 121.9(11)
C40 C45 N4 116.2(9)
C44 C45 N4 125.2(10)
C44 C45 C40 118.6(10)
C46 C47 C56 123.0(10)
C48 C47 C56 121.1(10)
C48 C47 C46 115.7(10)
C58 C57 O5 118.3(10)
C66 C57 O5 122.1(10)
C66 C57 C58 119.6(11)
C66 C67 N5 125.8(9)
C15 C16 C17 122.6(12)
C30 C31 C32 122.4(10)
C33 C32 C31 123.2(11)
C37 C32 C31 116.9(10)
C37 C32 C33 119.9(11)
C2 C3 C4 120.5(11)
C59 C58 C57 120.8(11)
C42 C43 C44 120.9(12)
C9 C10 C1 120.6(11)
C11 C10 C1 122.5(10)
C11 C10 C9 116.2(10)
C67 C66 C57 122.7(10)
C65 C66 C57 119.4(10)
C65 C66 C67 117.7(10)
C41 C40 N3 125.6(10)
C45 C40 N3 115.4(9)
C45 C40 C41 119.1(10)
C34 C33 C32 121.5(11)
C65 C64 C63 120.5(11)
C70 C69 C68 120.3(10)
C9 C4 C3 121.9(11)
C5 C4 C3 118.3(11)
C5 C4 C9 119.7(12)
C14 C13 C12 121.3(12)
C48 C49 C50 123.0(12)
C54 C53 C48 120.1(12)
C52 C53 C48 119.7(13)
C52 C53 C54 120.2(13)
C75 C74 N6 126.1(10)
C43 C44 C45 121.5(11)
C34 C35 C36 119.5(11)
C59 C60 C65 118.4(10)
C61 C60 C65 120.2(11)
C61 C60 C59 121.4(11)
C71 C70 C69 119.8(10)
C62 C63 C64 122.4(11)
C37 C36 C35 121.5(11)
C4 C9 C10 116.6(11)
C8 C9 C10 125.3(11)
C8 C9 C4 118.2(11)
C17 C12 N1 115.6(9)
C13 C12 N1 123.7(10)
C13 C12 C17 120.5(11)
C51 C50 C49 119.0(14)
C80 C81 C76 122.8(14)
C82 C81 C76 118.9(12)
C82 C81 C80 118.3(13)
C39 C38 C29 122.2(9)
C37 C38 C29 120.3(10)
C37 C38 C39 116.3(9)
C61 C62 C63 118.9(12)
C72 C71 C70 121.3(10)
C3 C2 C1 120.4(12)
C6 C7 C8 121.0(13)
C14 C15 C16 118.1(11)
C49 C48 C47 124.7(11)
C53 C48 C47 118.3(11)
C53 C48 C49 117.0(11)
C7 C8 C9 121.4(12)
C64 C65 C66 124.0(10)
C60 C65 C66 119.1(10)
C60 C65 C64 116.8(10)
C75 C84 O6 123.4(10)
C83 C84 O6 119.4(12)
C83 C84 C75 117.3(12)
C15 C14 C13 120.7(12)
C60 C59 C58 122.5(11)
C31 C30 C29 121.8(11)
C71 C72 C73 118.9(10)
C36 C37 C32 117.2(10)
C38 C37 C32 120.6(10)
C38 C37 C36 122.0(10)
C84 C75 C74 121.4(10)
C76 C75 C74 118.5(11)
C76 C75 C84 120.0(11)
C62 C61 C60 121.1(12)
C6 C5 C4 120.0(12)
C43 C42 C41 117.7(12)
C35 C34 C33 120.0(11)
C79 C78 C77 115.9(15)
C54 C55 C56 119.9(13)
C76 C77 C78 124.4(14)
C55 C54 C53 120.4(12)
C5 C6 C7 119.7(12)
C75 C76 C81 120.9(12)
C77 C76 C81 115.2(12)
C77 C76 C75 123.8(11)
C51 C52 C53 120.7(14)
C79 C80 C81 118.3(14)
C82 C83 C84 123.3(14)
C52 C51 C50 120.6(13)
C83 C82 C81 119.5(13)
C80 C79 C78 123.1(15)
C28 O2 Nd1 141.7(7)
C85 O7 Nd2 129.6(7)
C86 O8 Nd2 131.3(8)
C19 C28 O2 123.7(10)
C27 C28 O2 118.0(11)
C27 C28 C19 118.1(10)
C18 C19 C28 123.5(10)
C20 C19 C28 119.0(10)
C20 C19 C18 117.5(10)
C19 C18 N2 126.3(10)
C10 C11 N1 124.6(10)
C25 C26 C27 122.5(12)
C25 C20 C19 120.7(11)
C21 C20 C19 123.2(10)
C21 C20 C25 116.0(10)
C26 C27 C28 123.3(13)
C20 C25 C26 115.5(11)
C24 C25 C26 123.7(12)
C24 C25 C20 120.8(12)
C23 C22 C21 121.4(13)
C23 C24 C25 122.5(13)
C22 C21 C20 119.9(12)
C24 C23 C22 119.4(12)

loop_
_geom_bond_atom_site_label_1
_geom_bond_atom_site_label_2
_geom_bond_distance
Nd2 O3 2.512(7)
Nd2 O4 2.456(7)
Nd2 O5 2.288(8)
Nd2 O6 2.322(9)
Nd2 N6 2.629(7)
Nd2 N5 2.617(8)
Nd2 O7 2.590(8)
Nd2 O8 2.602(7)
Nd1 O3 2.462(6)
Nd1 O1 2.324(8)
Nd1 O4 2.445(7)
Nd1 N1 2.595(8)
Nd1 C56 3.251(11)
Nd1 N4 2.642(8)
Nd1 N2 2.598(7)
Nd1 N3 2.601(8)
Nd1 O2 2.402(7)
O3 C29 1.310(12)
O1 C1 1.309(13)
O4 C56 1.310(12)
C73 N6 1.394(12)
C73 C68 1.401(14)
C73 C72 1.419(15)
N1 C12 1.468(14)
N1 C11 1.279(13)
O5 C57 1.312(14)
O6 C84 1.310(15)
C1 C10 1.394(16)
C1 C2 1.435(17)
N6 C74 1.295(14)
C68 N5 1.428(13)
C68 C69 1.391(14)
C56 C47 1.368(16)
C56 C55 1.423(16)
N5 C67 1.319(13)
C29 C38 1.415(15)
C29 C30 1.419(15)
N4 C46 1.301(14)
N4 C45 1.421(14)
N2 C17 1.408(13)
N2 C18 1.285(13)
C39 N3 1.275(14)
C39 C38 1.465(16)
C17 C16 1.387(16)
C17 C12 1.436(15)
N3 C40 1.432(13)
C46 C47 1.446(15)
C41 C40 1.366(15)
C41 C42 1.417(17)
C45 C40 1.423(15)
C45 C44 1.393(15)
C47 C48 1.456(15)
C57 C58 1.448(15)
C57 C66 1.401(16)
C67 C66 1.438(15)
C16 C15 1.398(16)
C31 C32 1.436(16)
C31 C30 1.373(15)
C32 C33 1.394(16)
C32 C37 1.417(16)
C3 C4 1.415(17)
C3 C2 1.357(16)
C58 C59 1.338(16)
C43 C44 1.366(17)
C43 C42 1.394(18)
C10 C9 1.459(15)
C10 C11 1.450(17)
C66 C65 1.470(15)
C33 C34 1.373(17)
C64 C63 1.375(16)
C64 C65 1.422(15)
C69 C70 1.376(14)
C4 C9 1.417(17)
C4 C5 1.420(16)
C13 C12 1.370(15)
C13 C14 1.359(17)
C49 C50 1.387(17)
C49 C48 1.409(17)
C53 C48 1.400(17)
C53 C54 1.425(19)
C53 C52 1.438(18)
C74 C75 1.452(16)
C35 C36 1.385(15)
C35 C34 1.399(16)
C60 C65 1.426(15)
C60 C59 1.436(17)
C60 C61 1.417(16)
C70 C71 1.392(15)
C63 C62 1.385(17)
C36 C37 1.425(16)
C9 C8 1.411(17)
C50 C51 1.39(2)
C81 C76 1.397(17)
C81 C80 1.42(2)
C81 C82 1.43(2)
C38 C37 1.455(15)
C62 C61 1.361(18)
C71 C72 1.383(15)
C7 C8 1.356(17)
C7 C6 1.404(18)
C15 C14 1.402(18)
C84 C75 1.391(16)
C84 C83 1.440(17)
C75 C76 1.455(16)
C5 C6 1.384(18)
C78 C77 1.392(18)
C78 C79 1.42(2)
C55 C54 1.394(18)
C77 C76 1.420(19)
C52 C51 1.36(2)
C80 C79 1.36(2)
C83 C82 1.38(2)
O2 C28 1.296(13)
O7 C85 1.425(15)
O8 C86 1.438(17)
C28 C19 1.389(16)
C28 C27 1.397(16)
C19 C18 1.472(15)
C19 C20 1.455(15)
C26 C27 1.327(17)
C26 C25 1.430(18)
C20 C25 1.424(16)
C20 C21 1.444(16)
C25 C24 1.391(17)
C22 C21 1.413(16)
C22 C23 1.372(18)
C24 C23 1.353(19)

loop_
_smtbx_masks_void_nr
_smtbx_masks_void_average_x
_smtbx_masks_void_average_y
_smtbx_masks_void_average_z
_smtbx_masks_void_volume
_smtbx_masks_void_count_electrons
_smtbx_masks_void_content
1 -0.122 0.000 0.500 685.2 209.3 5DCM
2 -0.129 0.500 0.000 685.2 209.3 5DCM

loop_
_restr_distance_atom_site_label_1
_restr_distance_atom_site_label_2
_restr_distance_site_symmetry_2
_restr_distance_target
_restr_distance_target_weight_param
_restr_distance_diff
Nd2 H7a 1 3.1237 0.0100 0.0030
Nd2 H8a 1 3.1224 0.0200 0.0138
O7 H7a 1 0.8700 0.0100 -0.0049
O8 H8a 1 0.8700 0.0100 -0.0034
C85 H7a 1 1.8956 0.0100 0.0030
C86 H8a 1 1.9134 0.0200 0.0170
